data_4087147
loop_
_publ_author_name
'Barrett, Brittany J.'
'Iluc, Vlad M.'

_publ_section_title
;
 An Adaptable Chelating Diphosphine Ligand for the Stabilization of
 Palladium and Platinum Carbenes
;
_journal_issue 3
_journal_name_full Organometallics
_journal_page_first 730
_journal_paper_doi 10.1021/acs.organomet.6b00924
_journal_volume 36
_journal_year 2017
_chemical_formula_sum 'C30 H40 Cl2 P2 Pd'
_chemical_formula_weight 639.86
_chemical_name_systematic
; 
 ? 
;
_space_group_IT_number 2
_symmetry_cell_setting triclinic
_symmetry_space_group_name_Hall '-P 1'
_symmetry_space_group_name_H-M 'P -1'
_atom_sites_solution_hydrogens geom
_atom_sites_solution_primary direct
_atom_sites_solution_secondary difmap
_audit_creation_method SHELXL-97
_cell_angle_alpha 88.891(2)
_cell_angle_beta 73.797(2)
_cell_angle_gamma 80.222(2)
_cell_formula_units_Z 4
_cell_length_a 11.1678(7)
_cell_length_b 15.7553(9)
_cell_length_c 16.9878(10)
_cell_measurement_reflns_used 9960
_cell_measurement_temperature 120(2)
_cell_measurement_theta_max 26.26
_cell_measurement_theta_min 2.20
_cell_volume 2827.4(3)
_computing_structure_refinement 'SHELXL-97 (Sheldrick, 1997)'
_computing_structure_solution 'SHELXS-97 (Sheldrick, 1990)'
_diffrn_ambient_temperature 120(2)
_diffrn_measured_fraction_theta_full 1.000
_diffrn_measured_fraction_theta_max 1.000
_diffrn_measurement_device_type 'Bruker APEX-II'
_diffrn_radiation_monochromator graphite
_diffrn_radiation_source 'fine-focus sealed tube'
_diffrn_radiation_type MoK\a
_diffrn_radiation_wavelength 0.71073
_diffrn_reflns_av_R_equivalents 0.0408
_diffrn_reflns_av_sigmaI/netI 0.0305
_diffrn_reflns_limit_h_max 13
_diffrn_reflns_limit_h_min -13
_diffrn_reflns_limit_k_max 18
_diffrn_reflns_limit_k_min -18
_diffrn_reflns_limit_l_max 20
_diffrn_reflns_limit_l_min -20
_diffrn_reflns_number 60818
_diffrn_reflns_theta_full 25.00
_diffrn_reflns_theta_max 25.00
_diffrn_reflns_theta_min 1.25
_exptl_absorpt_coefficient_mu 0.977
_exptl_absorpt_correction_T_max 0.7454
_exptl_absorpt_correction_T_min 0.6702
_exptl_absorpt_correction_type multi-scan
_exptl_absorpt_process_details 'Bruker AXS area detector scaling and absorption correction'
_exptl_crystal_colour yellow
_exptl_crystal_density_diffrn 1.503
_exptl_crystal_density_method 'not measured'
_exptl_crystal_description needle
_exptl_crystal_F_000 1320
_exptl_crystal_size_max 0.22
_exptl_crystal_size_mid 0.18
_exptl_crystal_size_min 0.15
_refine_diff_density_max 0.962
_refine_diff_density_min -0.550
_refine_diff_density_rms 0.082
_refine_ls_extinction_method none
_refine_ls_goodness_of_fit_ref 1.069
_refine_ls_hydrogen_treatment constr
_refine_ls_matrix_type full
_refine_ls_number_parameters 647
_refine_ls_number_reflns 9962
_refine_ls_number_restraints 0
_refine_ls_restrained_S_all 1.069
_refine_ls_R_factor_all 0.0426
_refine_ls_R_factor_gt 0.0313
_refine_ls_shift/su_max 0.001
_refine_ls_shift/su_mean 0.000
_refine_ls_structure_factor_coef Fsqd
_refine_ls_weighting_details 'calc w=1/[\s^2^(Fo^2^)+(0.0409P)^2^+1.8396P] where P=(Fo^2^+2Fc^2^)/3'
_refine_ls_weighting_scheme calc
_refine_ls_wR_factor_gt 0.0756
_refine_ls_wR_factor_ref 0.0803
_reflns_number_gt 8177
_reflns_number_total 9962
_reflns_threshold_expression >2sigma(I)
_cod_data_source_file om6b00924_si_002.cif
_cod_data_source_block bb63a
_cod_original_sg_symbol_H-M P-1
_cod_database_code 4087147

loop_
_symmetry_equiv_pos_as_xyz
'x, y, z'
'-x, -y, -z'

loop_
_atom_site_label
_atom_site_type_symbol
_atom_site_fract_x
_atom_site_fract_y
_atom_site_fract_z
_atom_site_U_iso_or_equiv
_atom_site_adp_type
_atom_site_occupancy
_atom_site_symmetry_multiplicity
_atom_site_calc_flag
_atom_site_refinement_flags
Pd1 Pd 0.78290(2) 0.197913(14) 0.061297(13) 0.01612(7) Uani 1 1 d .
Pd2 Pd 0.30707(2) 0.200281(14) 0.540100(13) 0.01667(7) Uani 1 1 d .
P11 P 0.72575(7) 0.14847(5) -0.04697(4) 0.01684(17) Uani 1 1 d .
Cl11 Cl 0.59647(7) 0.16235(5) 0.14252(4) 0.02250(17) Uani 1 1 d .
C11 C 0.6664(3) 0.35676(18) -0.02093(17) 0.0165(6) Uani 1 1 d .
P12 P 0.78664(7) 0.26991(5) 0.17623(4) 0.01597(16) Uani 1 1 d .
Cl12 Cl 0.97553(7) 0.22524(5) -0.01839(4) 0.02247(17) Uani 1 1 d .
C12 C 0.6905(3) 0.39791(18) 0.04474(17) 0.0180(6) Uani 1 1 d .
C13 C 0.7871(3) 0.44623(18) 0.02760(18) 0.0204(7) Uani 1 1 d .
H13 H 0.8029 0.4746 0.0716 0.025 Uiso 1 1 calc R
C14 C 0.8613(3) 0.45446(19) -0.05169(19) 0.0231(7) Uani 1 1 d .
H14 H 0.9280 0.4870 -0.0617 0.028 Uiso 1 1 calc R
C15 C 0.8369(3) 0.41477(19) -0.11560(19) 0.0239(7) Uani 1 1 d .
H15 H 0.8862 0.4201 -0.1704 0.029 Uiso 1 1 calc R
C16 C 0.7413(3) 0.36758(19) -0.09976(18) 0.0198(7) Uani 1 1 d .
H16 H 0.7253 0.3409 -0.1446 0.024 Uiso 1 1 calc R
P21 P 0.31558(7) 0.28851(5) 0.64455(4) 0.01681(17) Uani 1 1 d .
Cl21 Cl 0.47180(7) 0.26085(5) 0.45820(4) 0.02346(17) Uani 1 1 d .
C21 C 0.0912(3) 0.36050(19) 0.56195(17) 0.0182(6) Uani 1 1 d .
P22 P 0.28588(7) 0.14735(5) 0.42021(4) 0.01710(17) Uani 1 1 d .
Cl22 Cl 0.15488(7) 0.13116(5) 0.62304(4) 0.02298(17) Uani 1 1 d .
C23 C -0.0323(3) 0.27472(19) 0.51169(18) 0.0218(7) Uani 1 1 d .
H23 H -0.0454 0.2445 0.4678 0.026 Uiso 1 1 calc R
C24 C -0.1176(3) 0.2766(2) 0.58811(19) 0.0254(7) Uani 1 1 d .
H24 H -0.1872 0.2468 0.5970 0.030 Uiso 1 1 calc R
C25 C -0.1011(3) 0.3223(2) 0.65180(18) 0.0239(7) Uani 1 1 d .
H25 H -0.1604 0.3256 0.7045 0.029 Uiso 1 1 calc R
C26 C 0.0018(3) 0.36290(19) 0.63812(18) 0.0212(7) Uani 1 1 d .
H26 H 0.0126 0.3939 0.6823 0.025 Uiso 1 1 calc R
C31 C 0.5590(3) 0.30986(19) -0.01614(16) 0.0175(6) Uani 1 1 d .
C32 C 0.5751(3) 0.22171(19) -0.03932(16) 0.0182(6) Uani 1 1 d .
C33 C 0.4690(3) 0.18892(19) -0.04412(17) 0.0203(7) Uani 1 1 d .
H33 H 0.4790 0.1302 -0.0603 0.024 Uiso 1 1 calc R
C34 C 0.3504(3) 0.2386(2) -0.02626(18) 0.0248(7) Uani 1 1 d .
H34 H 0.2799 0.2142 -0.0299 0.030 Uiso 1 1 calc R
C35 C 0.3345(3) 0.3240(2) -0.00301(18) 0.0228(7) Uani 1 1 d .
H35 H 0.2530 0.3588 0.0098 0.027 Uiso 1 1 calc R
C36 C 0.4379(3) 0.35846(19) 0.00144(17) 0.0204(7) Uani 1 1 d .
H36 H 0.4261 0.4175 0.0171 0.024 Uiso 1 1 calc R
C41 C 0.6111(3) 0.40223(18) 0.13267(17) 0.0173(6) Uani 1 1 d .
C42 C 0.6457(3) 0.35388(18) 0.19581(17) 0.0174(6) Uani 1 1 d .
C43 C 0.5676(3) 0.36913(19) 0.27539(18) 0.0193(6) Uani 1 1 d .
H43 H 0.5886 0.3353 0.3181 0.023 Uiso 1 1 calc R
C44 C 0.4604(3) 0.43178(19) 0.29451(18) 0.0223(7) Uani 1 1 d .
H44 H 0.4086 0.4408 0.3495 0.027 Uiso 1 1 calc R
C45 C 0.4300(3) 0.48061(19) 0.23331(18) 0.0218(7) Uani 1 1 d .
H45 H 0.3572 0.5245 0.2457 0.026 Uiso 1 1 calc R
C46 C 0.5048(3) 0.46626(19) 0.15351(19) 0.0213(7) Uani 1 1 d .
H46 H 0.4830 0.5012 0.1117 0.026 Uiso 1 1 calc R
C51 C 0.1920(3) 0.41352(19) 0.55708(17) 0.0177(6) Uani 1 1 d .
C52 C 0.2800(3) 0.39610(19) 0.60366(17) 0.0194(7) Uani 1 1 d .
C53 C 0.3571(3) 0.45655(19) 0.60485(18) 0.0215(7) Uani 1 1 d .
H53 H 0.4147 0.4464 0.6373 0.026 Uiso 1 1 calc R
C54 C 0.3526(3) 0.53089(19) 0.56048(18) 0.0220(7) Uani 1 1 d .
H54 H 0.4062 0.5710 0.5627 0.026 Uiso 1 1 calc R
C55 C 0.2703(3) 0.54622(19) 0.51325(18) 0.0221(7) Uani 1 1 d .
H55 H 0.2685 0.5962 0.4811 0.027 Uiso 1 1 calc R
C56 C 0.1898(3) 0.48850(19) 0.51261(18) 0.0222(7) Uani 1 1 d .
H56 H 0.1314 0.5005 0.4809 0.027 Uiso 1 1 calc R
C61 C 0.1501(3) 0.31545(19) 0.40837(17) 0.0185(6) Uani 1 1 d .
C62 C 0.2398(3) 0.24506(19) 0.36712(17) 0.0187(6) Uani 1 1 d .
C63 C 0.2993(3) 0.2516(2) 0.28366(18) 0.0213(7) Uani 1 1 d .
H63 H 0.3610 0.2049 0.2555 0.026 Uiso 1 1 calc R
C64 C 0.2711(3) 0.3235(2) 0.24142(18) 0.0225(7) Uani 1 1 d .
H64 H 0.3141 0.3269 0.1850 0.027 Uiso 1 1 calc R
C65 C 0.1805(3) 0.3906(2) 0.28102(19) 0.0249(7) Uani 1 1 d .
H65 H 0.1593 0.4400 0.2516 0.030 Uiso 1 1 calc R
C66 C 0.1208(3) 0.38675(19) 0.36225(18) 0.0201(7) Uani 1 1 d .
H66 H 0.0576 0.4336 0.3885 0.024 Uiso 1 1 calc R
C70 C 0.1590(3) 0.08266(19) 0.43159(18) 0.0210(7) Uani 1 1 d .
H70 H 0.0870 0.1114 0.4775 0.025 Uiso 1 1 calc R
C71 C 0.4357(3) 0.09155(19) 0.35034(17) 0.0196(6) Uani 1 1 d .
H71 H 0.4842 0.1376 0.3245 0.024 Uiso 1 1 calc R
C72 C 0.1961(3) -0.0081(2) 0.4604(2) 0.0270(7) Uani 1 1 d .
H72A H 0.2643 -0.0407 0.4167 0.041 Uiso 1 1 calc R
H72B H 0.1225 -0.0374 0.4735 0.041 Uiso 1 1 calc R
H72C H 0.2252 -0.0043 0.5093 0.041 Uiso 1 1 calc R
C73 C 0.1059(3) 0.0809(2) 0.35843(19) 0.0277(7) Uani 1 1 d .
H73A H 0.1702 0.0486 0.3126 0.042 Uiso 1 1 calc R
H73B H 0.0823 0.1400 0.3421 0.042 Uiso 1 1 calc R
H73C H 0.0310 0.0530 0.3735 0.042 Uiso 1 1 calc R
C74 C 0.5157(3) 0.0376(2) 0.39904(19) 0.0277(7) Uani 1 1 d .
H74A H 0.5963 0.0103 0.3615 0.041 Uiso 1 1 calc R
H74B H 0.4702 -0.0070 0.4278 0.041 Uiso 1 1 calc R
H74C H 0.5320 0.0748 0.4391 0.041 Uiso 1 1 calc R
C75 C 0.4246(3) 0.03756(19) 0.28007(18) 0.0220(7) Uani 1 1 d .
H75A H 0.3720 0.0726 0.2499 0.033 Uiso 1 1 calc R
H75B H 0.3856 -0.0123 0.3021 0.033 Uiso 1 1 calc R
H75C H 0.5091 0.0176 0.2430 0.033 Uiso 1 1 calc R
C76 C 0.4774(3) 0.28103(19) 0.65457(18) 0.0211(7) Uani 1 1 d .
H76 H 0.5246 0.3113 0.6066 0.025 Uiso 1 1 calc R
C77 C 0.2055(3) 0.27800(19) 0.74691(17) 0.0204(7) Uani 1 1 d .
H77 H 0.1232 0.2715 0.7370 0.024 Uiso 1 1 calc R
C78 C 0.5430(3) 0.1871(2) 0.6444(2) 0.0253(7) Uani 1 1 d .
H78A H 0.5413 0.1633 0.5919 0.038 Uiso 1 1 calc R
H78B H 0.4988 0.1539 0.6893 0.038 Uiso 1 1 calc R
H78C H 0.6309 0.1837 0.6455 0.038 Uiso 1 1 calc R
C79 C 0.4939(3) 0.3222(2) 0.73064(19) 0.0236(7) Uani 1 1 d .
H79A H 0.5841 0.3218 0.7238 0.035 Uiso 1 1 calc R
H79B H 0.4598 0.2895 0.7789 0.035 Uiso 1 1 calc R
H79C H 0.4485 0.3818 0.7380 0.035 Uiso 1 1 calc R
C80 C 0.2490(3) 0.19483(19) 0.78653(18) 0.0223(7) Uani 1 1 d .
H80A H 0.2674 0.1463 0.7473 0.033 Uiso 1 1 calc R
H80B H 0.1820 0.1850 0.8354 0.033 Uiso 1 1 calc R
H80C H 0.3256 0.1999 0.8023 0.033 Uiso 1 1 calc R
C81 C 0.1763(3) 0.3555(2) 0.80485(18) 0.0248(7) Uani 1 1 d .
H81A H 0.2528 0.3623 0.8199 0.037 Uiso 1 1 calc R
H81B H 0.1096 0.3470 0.8544 0.037 Uiso 1 1 calc R
H81C H 0.1477 0.4074 0.7777 0.037 Uiso 1 1 calc R
C82 C 0.9225(3) 0.32593(19) 0.16312(18) 0.0213(7) Uani 1 1 d .
H82 H 0.9376 0.3498 0.1069 0.026 Uiso 1 1 calc R
C83 C 0.7679(3) 0.20357(19) 0.26851(17) 0.0209(7) Uani 1 1 d .
H83 H 0.6765 0.1979 0.2875 0.025 Uiso 1 1 calc R
C84 C 0.8990(3) 0.4032(2) 0.2210(2) 0.0280(7) Uani 1 1 d .
H84A H 0.9666 0.4373 0.2016 0.042 Uiso 1 1 calc R
H84B H 0.8978 0.3833 0.2762 0.042 Uiso 1 1 calc R
H84C H 0.8173 0.4389 0.2226 0.042 Uiso 1 1 calc R
C85 C 1.0425(3) 0.2631(2) 0.1616(2) 0.0271(7) Uani 1 1 d .
H85A H 1.0499 0.2132 0.1260 0.041 Uiso 1 1 calc R
H85B H 1.0391 0.2439 0.2173 0.041 Uiso 1 1 calc R
H85C H 1.1161 0.2916 0.1406 0.041 Uiso 1 1 calc R
C86 C 0.8422(3) 0.11230(19) 0.24570(19) 0.0266(7) Uani 1 1 d .
H86A H 0.8150 0.0874 0.2025 0.040 Uiso 1 1 calc R
H86B H 0.8265 0.0765 0.2941 0.040 Uiso 1 1 calc R
H86C H 0.9329 0.1145 0.2258 0.040 Uiso 1 1 calc R
C87 C 0.7992(3) 0.2401(2) 0.34238(17) 0.0236(7) Uani 1 1 d .
H87A H 0.8905 0.2393 0.3293 0.035 Uiso 1 1 calc R
H87B H 0.7727 0.2047 0.3901 0.035 Uiso 1 1 calc R
H87C H 0.7542 0.2994 0.3548 0.035 Uiso 1 1 calc R
C88 C 0.6873(3) 0.03877(19) -0.02844(18) 0.0228(7) Uani 1 1 d .
H88 H 0.6050 0.0454 0.0155 0.027 Uiso 1 1 calc R
C89 C 0.6694(3) -0.0104(2) -0.09980(19) 0.0263(7) Uani 1 1 d .
H89A H 0.6070 0.0252 -0.1227 0.039 Uiso 1 1 calc R
H89B H 0.6393 -0.0640 -0.0801 0.039 Uiso 1 1 calc R
H89C H 0.7503 -0.0239 -0.1424 0.039 Uiso 1 1 calc R
C90 C 0.7861(3) -0.0160(2) 0.0078(2) 0.0290(8) Uani 1 1 d .
H90A H 0.7603 -0.0718 0.0237 0.043 Uiso 1 1 calc R
H90B H 0.7922 0.0141 0.0560 0.043 Uiso 1 1 calc R
H90C H 0.8687 -0.0254 -0.0335 0.043 Uiso 1 1 calc R
C91 C 0.8326(3) 0.15230(19) -0.15081(18) 0.0215(7) Uani 1 1 d .
H91 H 0.8641 0.2083 -0.1530 0.026 Uiso 1 1 calc R
C92 C 0.9494(3) 0.0822(2) -0.16574(19) 0.0258(7) Uani 1 1 d .
H92A H 0.9251 0.0258 -0.1696 0.039 Uiso 1 1 calc R
H92B H 0.9871 0.0829 -0.1202 0.039 Uiso 1 1 calc R
H92C H 1.0112 0.0926 -0.2170 0.039 Uiso 1 1 calc R
C93 C 0.7686(3) 0.1539(2) -0.21971(18) 0.0260(7) Uani 1 1 d .
H93A H 0.8303 0.1597 -0.2724 0.039 Uiso 1 1 calc R
H93B H 0.6987 0.2028 -0.2103 0.039 Uiso 1 1 calc R
H93C H 0.7356 0.1002 -0.2205 0.039 Uiso 1 1 calc R
C22 C 0.0727(3) 0.31571(19) 0.49669(17) 0.0189(6) Uani 1 1 d .

loop_
_atom_site_aniso_label
_atom_site_aniso_U_11
_atom_site_aniso_U_22
_atom_site_aniso_U_33
_atom_site_aniso_U_23
_atom_site_aniso_U_13
_atom_site_aniso_U_12
Pd1 0.01723(12) 0.01660(12) 0.01352(12) -0.00087(9) -0.00299(9) -0.00219(9)
Pd2 0.01835(13) 0.01776(13) 0.01356(12) -0.00037(9) -0.00342(9) -0.00381(9)
P11 0.0209(4) 0.0152(4) 0.0139(4) -0.0008(3) -0.0044(3) -0.0023(3)
Cl11 0.0216(4) 0.0299(4) 0.0154(4) -0.0003(3) -0.0007(3) -0.0103(3)
C11 0.0172(15) 0.0128(14) 0.0171(15) 0.0027(12) -0.0034(12) 0.0013(12)
P12 0.0160(4) 0.0177(4) 0.0136(4) -0.0015(3) -0.0034(3) -0.0020(3)
Cl12 0.0188(4) 0.0281(4) 0.0182(4) -0.0016(3) -0.0003(3) -0.0053(3)
C12 0.0197(15) 0.0136(15) 0.0179(15) 0.0025(12) -0.0029(12) 0.0007(12)
C13 0.0231(16) 0.0161(15) 0.0219(16) 0.0005(12) -0.0072(13) -0.0011(13)
C14 0.0202(16) 0.0177(16) 0.0283(17) 0.0038(13) -0.0018(14) -0.0034(13)
C15 0.0263(17) 0.0193(16) 0.0198(16) 0.0064(13) 0.0009(13) 0.0000(13)
C16 0.0218(16) 0.0195(16) 0.0156(15) -0.0004(12) -0.0051(13) 0.0028(13)
P21 0.0183(4) 0.0176(4) 0.0144(4) -0.0011(3) -0.0044(3) -0.0030(3)
Cl21 0.0250(4) 0.0284(4) 0.0164(4) 0.0005(3) -0.0005(3) -0.0116(3)
C21 0.0151(15) 0.0211(16) 0.0166(15) 0.0020(12) -0.0049(12) 0.0025(12)
P22 0.0192(4) 0.0189(4) 0.0124(4) -0.0012(3) -0.0031(3) -0.0032(3)
Cl22 0.0254(4) 0.0277(4) 0.0166(4) 0.0022(3) -0.0035(3) -0.0109(3)
C23 0.0203(16) 0.0227(17) 0.0214(16) 0.0009(13) -0.0062(13) -0.0006(13)
C24 0.0184(16) 0.0267(18) 0.0308(18) 0.0080(14) -0.0063(14) -0.0050(13)
C25 0.0171(16) 0.0331(19) 0.0183(16) 0.0034(14) -0.0011(13) -0.0021(14)
C26 0.0194(16) 0.0218(16) 0.0186(16) 0.0000(13) -0.0048(13) 0.0058(13)
C31 0.0212(16) 0.0200(16) 0.0105(14) 0.0035(12) -0.0037(12) -0.0027(13)
C32 0.0221(16) 0.0211(16) 0.0104(14) 0.0037(12) -0.0039(12) -0.0027(13)
C33 0.0246(17) 0.0172(15) 0.0187(15) 0.0016(12) -0.0058(13) -0.0031(13)
C34 0.0241(17) 0.0321(19) 0.0199(16) 0.0061(14) -0.0074(13) -0.0078(14)
C35 0.0186(16) 0.0284(18) 0.0194(16) 0.0029(13) -0.0045(13) -0.0001(13)
C36 0.0250(17) 0.0188(16) 0.0164(15) 0.0016(12) -0.0058(13) -0.0010(13)
C41 0.0195(15) 0.0149(15) 0.0174(15) -0.0019(12) -0.0032(12) -0.0064(12)
C42 0.0189(15) 0.0155(15) 0.0183(15) -0.0022(12) -0.0052(12) -0.0037(12)
C43 0.0206(16) 0.0208(16) 0.0180(15) -0.0008(12) -0.0074(13) -0.0040(13)
C44 0.0216(16) 0.0255(17) 0.0179(16) -0.0047(13) -0.0018(13) -0.0048(13)
C45 0.0202(16) 0.0184(16) 0.0255(17) -0.0035(13) -0.0054(13) -0.0009(13)
C46 0.0239(16) 0.0164(16) 0.0243(17) 0.0018(13) -0.0076(14) -0.0040(13)
C51 0.0167(15) 0.0199(16) 0.0123(14) -0.0030(12) -0.0003(12) 0.0021(12)
C52 0.0214(16) 0.0179(16) 0.0150(15) -0.0019(12) -0.0009(12) -0.0001(13)
C53 0.0219(16) 0.0222(17) 0.0195(16) -0.0023(13) -0.0065(13) 0.0005(13)
C54 0.0252(17) 0.0162(16) 0.0214(16) -0.0039(13) -0.0017(13) -0.0027(13)
C55 0.0279(17) 0.0157(16) 0.0181(16) 0.0009(12) -0.0021(13) 0.0017(13)
C56 0.0213(16) 0.0235(17) 0.0185(16) 0.0002(13) -0.0044(13) 0.0028(13)
C61 0.0173(15) 0.0227(16) 0.0172(15) -0.0005(13) -0.0061(12) -0.0056(13)
C62 0.0197(15) 0.0228(16) 0.0163(15) 0.0009(12) -0.0080(13) -0.0059(13)
C63 0.0225(16) 0.0239(17) 0.0170(15) -0.0021(13) -0.0038(13) -0.0053(13)
C64 0.0242(17) 0.0323(18) 0.0136(15) 0.0032(13) -0.0058(13) -0.0113(14)
C65 0.0276(17) 0.0245(17) 0.0253(17) 0.0088(14) -0.0114(14) -0.0061(14)
C66 0.0147(15) 0.0208(16) 0.0267(17) -0.0027(13) -0.0094(13) -0.0013(12)
C70 0.0178(15) 0.0248(17) 0.0208(16) -0.0004(13) -0.0051(13) -0.0046(13)
C71 0.0199(16) 0.0202(16) 0.0175(15) -0.0018(12) -0.0043(12) -0.0018(13)
C72 0.0279(18) 0.0243(18) 0.0279(18) 0.0003(14) -0.0057(14) -0.0050(14)
C73 0.0257(18) 0.0316(19) 0.0298(18) 0.0002(15) -0.0114(15) -0.0096(15)
C74 0.0296(18) 0.0271(18) 0.0247(17) -0.0022(14) -0.0076(14) -0.0001(15)
C75 0.0255(17) 0.0207(16) 0.0180(15) -0.0016(13) -0.0040(13) -0.0021(13)
C76 0.0189(16) 0.0198(16) 0.0232(16) 0.0001(13) -0.0046(13) -0.0018(13)
C77 0.0200(16) 0.0236(17) 0.0166(15) 0.0002(13) -0.0038(13) -0.0034(13)
C78 0.0202(16) 0.0235(17) 0.0312(18) -0.0026(14) -0.0084(14) 0.0009(13)
C79 0.0234(17) 0.0242(17) 0.0262(17) 0.0005(14) -0.0122(14) -0.0033(14)
C80 0.0246(17) 0.0240(17) 0.0173(15) 0.0014(13) -0.0039(13) -0.0048(13)
C81 0.0240(17) 0.0271(18) 0.0189(16) -0.0048(13) -0.0001(13) -0.0013(14)
C82 0.0193(16) 0.0244(17) 0.0190(16) -0.0001(13) -0.0022(13) -0.0060(13)
C83 0.0203(16) 0.0222(16) 0.0184(15) 0.0001(13) -0.0043(13) -0.0011(13)
C84 0.0256(18) 0.0249(18) 0.0347(19) -0.0032(15) -0.0090(15) -0.0067(14)
C85 0.0207(17) 0.0340(19) 0.0267(17) -0.0044(15) -0.0070(14) -0.0040(14)
C86 0.0347(19) 0.0212(17) 0.0242(17) 0.0008(14) -0.0109(15) -0.0012(14)
C87 0.0261(17) 0.0283(18) 0.0158(15) 0.0008(13) -0.0074(13) -0.0005(14)
C88 0.0251(17) 0.0208(16) 0.0224(16) 0.0013(13) -0.0060(13) -0.0048(13)
C89 0.0318(19) 0.0220(17) 0.0243(17) -0.0036(14) -0.0044(14) -0.0077(14)
C90 0.042(2) 0.0163(16) 0.0305(18) 0.0049(14) -0.0135(16) -0.0049(15)
C91 0.0246(17) 0.0184(16) 0.0188(16) 0.0002(13) -0.0019(13) -0.0027(13)
C92 0.0262(17) 0.0247(17) 0.0213(16) -0.0026(13) -0.0005(14) -0.0003(14)
C93 0.0365(19) 0.0235(17) 0.0167(16) -0.0001(13) -0.0059(14) -0.0039(15)
C22 0.0164(15) 0.0215(16) 0.0167(15) 0.0021(12) -0.0030(12) -0.0001(12)

loop_
_atom_type_symbol
_atom_type_description
_atom_type_scat_dispersion_real
_atom_type_scat_dispersion_imag
_atom_type_scat_source
C C 0.0033 0.0016 'International Tables Vol C Tables 4.2.6.8 and 6.1.1.4'
H H 0.0000 0.0000 'International Tables Vol C Tables 4.2.6.8 and 6.1.1.4'
P P 0.1023 0.0942 'International Tables Vol C Tables 4.2.6.8 and 6.1.1.4'
Cl Cl 0.1484 0.1585 'International Tables Vol C Tables 4.2.6.8 and 6.1.1.4'
Pd Pd -0.9988 1.0072 'International Tables Vol C Tables 4.2.6.8 and 6.1.1.4'

loop_
_geom_angle_atom_site_label_1
_geom_angle_atom_site_label_2
_geom_angle_atom_site_label_3
_geom_angle
P12 Pd1 P11 164.42(3)
P12 Pd1 Cl12 95.48(3)
P11 Pd1 Cl12 94.42(3)
P12 Pd1 Cl11 85.04(3)
P11 Pd1 Cl11 85.82(3)
Cl12 Pd1 Cl11 176.47(3)
Cl22 Pd2 P22 94.13(3)
Cl22 Pd2 P21 94.30(3)
P22 Pd2 P21 164.50(3)
Cl22 Pd2 Cl21 175.50(3)
P22 Pd2 Cl21 86.40(3)
P21 Pd2 Cl21 86.22(3)
C91 P11 C32 109.25(13)
C91 P11 C88 109.75(14)
C32 P11 C88 106.72(14)
C91 P11 Pd1 118.21(11)
C32 P11 Pd1 101.30(9)
C88 P11 Pd1 110.75(10)
C16 C11 C12 117.6(3)
C16 C11 C31 115.4(3)
C12 C11 C31 126.7(2)
C42 P12 C82 106.39(13)
C42 P12 C83 106.71(13)
C82 P12 C83 110.30(14)
C42 P12 Pd1 103.70(9)
C82 P12 Pd1 114.98(10)
C83 P12 Pd1 113.91(10)
C13 C12 C11 118.7(3)
C13 C12 C41 115.5(3)
C11 C12 C41 125.5(3)
C12 C13 C14 122.1(3)
C12 C13 H13 118.9
C14 C13 H13 118.9
C15 C14 C13 119.0(3)
C15 C14 H14 120.5
C13 C14 H14 120.5
C16 C15 C14 119.5(3)
C16 C15 H15 120.2
C14 C15 H15 120.2
C15 C16 C11 123.0(3)
C15 C16 H16 118.5
C11 C16 H16 118.5
C52 P21 C76 104.82(14)
C52 P21 C77 111.28(13)
C76 P21 C77 109.11(14)
C52 P21 Pd2 101.46(10)
C76 P21 Pd2 112.57(10)
C77 P21 Pd2 116.76(10)
C26 C21 C22 118.0(3)
C26 C21 C51 115.1(3)
C22 C21 C51 126.6(3)
C62 P22 C70 106.10(13)
C62 P22 C71 105.37(13)
C70 P22 C71 110.63(14)
C62 P22 Pd2 103.55(9)
C70 P22 Pd2 115.97(10)
C71 P22 Pd2 114.05(10)
C24 C23 C22 122.1(3)
C24 C23 H23 118.9
C22 C23 H23 118.9
C23 C24 C25 119.3(3)
C23 C24 H24 120.3
C25 C24 H24 120.3
C26 C25 C24 119.3(3)
C26 C25 H25 120.3
C24 C25 H25 120.3
C25 C26 C21 122.6(3)
C25 C26 H26 118.7
C21 C26 H26 118.7
C36 C31 C32 118.2(3)
C36 C31 C11 117.5(3)
C32 C31 C11 123.8(3)
C33 C32 C31 118.2(3)
C33 C32 P11 120.2(2)
C31 C32 P11 120.9(2)
C34 C33 C32 122.3(3)
C34 C33 H33 118.8
C32 C33 H33 118.8
C33 C34 C35 119.5(3)
C33 C34 H34 120.2
C35 C34 H34 120.2
C36 C35 C34 119.5(3)
C36 C35 H35 120.3
C34 C35 H35 120.3
C35 C36 C31 122.3(3)
C35 C36 H36 118.8
C31 C36 H36 118.8
C46 C41 C42 118.4(3)
C46 C41 C12 116.5(3)
C42 C41 C12 124.6(3)
C43 C42 C41 118.4(3)
C43 C42 P12 119.2(2)
C41 C42 P12 122.4(2)
C44 C43 C42 122.2(3)
C44 C43 H43 118.9
C42 C43 H43 118.9
C45 C44 C43 119.1(3)
C45 C44 H44 120.5
C43 C44 H44 120.5
C44 C45 C46 120.1(3)
C44 C45 H45 120.0
C46 C45 H45 120.0
C45 C46 C41 121.8(3)
C45 C46 H46 119.1
C41 C46 H46 119.1
C56 C51 C52 118.5(3)
C56 C51 C21 118.5(3)
C52 C51 C21 122.5(3)
C53 C52 C51 118.2(3)
C53 C52 P21 119.5(2)
C51 C52 P21 121.3(2)
C54 C53 C52 122.3(3)
C54 C53 H53 118.9
C52 C53 H53 118.9
C55 C54 C53 119.5(3)
C55 C54 H54 120.3
C53 C54 H54 120.3
C54 C55 C56 119.7(3)
C54 C55 H55 120.2
C56 C55 H55 120.2
C55 C56 C51 121.9(3)
C55 C56 H56 119.1
C51 C56 H56 119.1
C66 C61 C62 117.9(3)
C66 C61 C22 117.3(3)
C62 C61 C22 124.5(3)
C63 C62 C61 118.5(3)
C63 C62 P22 119.1(2)
C61 C62 P22 122.3(2)
C64 C63 C62 121.8(3)
C64 C63 H63 119.1
C62 C63 H63 119.1
C63 C64 C65 119.6(3)
C63 C64 H64 120.2
C65 C64 H64 120.2
C66 C65 C64 120.4(3)
C66 C65 H65 119.8
C64 C65 H65 119.8
C65 C66 C61 121.8(3)
C65 C66 H66 119.1
C61 C66 H66 119.1
C73 C70 C72 111.7(3)
C73 C70 P22 115.8(2)
C72 C70 P22 111.9(2)
C73 C70 H70 105.5
C72 C70 H70 105.5
P22 C70 H70 105.5
C75 C71 C74 110.3(2)
C75 C71 P22 116.5(2)
C74 C71 P22 110.3(2)
C75 C71 H71 106.3
C74 C71 H71 106.3
P22 C71 H71 106.3
C70 C72 H72A 109.5
C70 C72 H72B 109.5
H72A C72 H72B 109.5
C70 C72 H72C 109.5
H72A C72 H72C 109.5
H72B C72 H72C 109.5
C70 C73 H73A 109.5
C70 C73 H73B 109.5
H73A C73 H73B 109.5
C70 C73 H73C 109.5
H73A C73 H73C 109.5
H73B C73 H73C 109.5
C71 C74 H74A 109.5
C71 C74 H74B 109.5
H74A C74 H74B 109.5
C71 C74 H74C 109.5
H74A C74 H74C 109.5
H74B C74 H74C 109.5
C71 C75 H75A 109.5
C71 C75 H75B 109.5
H75A C75 H75B 109.5
C71 C75 H75C 109.5
H75A C75 H75C 109.5
H75B C75 H75C 109.5
C78 C76 C79 110.0(3)
C78 C76 P21 109.6(2)
C79 C76 P21 118.2(2)
C78 C76 H76 106.1
C79 C76 H76 106.1
P21 C76 H76 106.1
C81 C77 C80 111.8(2)
C81 C77 P21 115.4(2)
C80 C77 P21 110.8(2)
C81 C77 H77 106.0
C80 C77 H77 106.0
P21 C77 H77 106.0
C76 C78 H78A 109.5
C76 C78 H78B 109.5
H78A C78 H78B 109.5
C76 C78 H78C 109.5
H78A C78 H78C 109.5
H78B C78 H78C 109.5
C76 C79 H79A 109.5
C76 C79 H79B 109.5
H79A C79 H79B 109.5
C76 C79 H79C 109.5
H79A C79 H79C 109.5
H79B C79 H79C 109.5
C77 C80 H80A 109.5
C77 C80 H80B 109.5
H80A C80 H80B 109.5
C77 C80 H80C 109.5
H80A C80 H80C 109.5
H80B C80 H80C 109.5
C77 C81 H81A 109.5
C77 C81 H81B 109.5
H81A C81 H81B 109.5
C77 C81 H81C 109.5
H81A C81 H81C 109.5
H81B C81 H81C 109.5
C85 C82 C84 113.3(3)
C85 C82 P12 111.4(2)
C84 C82 P12 114.8(2)
C85 C82 H82 105.5
C84 C82 H82 105.5
P12 C82 H82 105.5
C86 C83 C87 110.2(2)
C86 C83 P12 110.2(2)
C87 C83 P12 116.8(2)
C86 C83 H83 106.4
C87 C83 H83 106.4
P12 C83 H83 106.4
C82 C84 H84A 109.5
C82 C84 H84B 109.5
H84A C84 H84B 109.5
C82 C84 H84C 109.5
H84A C84 H84C 109.5
H84B C84 H84C 109.5
C82 C85 H85A 109.5
C82 C85 H85B 109.5
H85A C85 H85B 109.5
C82 C85 H85C 109.5
H85A C85 H85C 109.5
H85B C85 H85C 109.5
C83 C86 H86A 109.5
C83 C86 H86B 109.5
H86A C86 H86B 109.5
C83 C86 H86C 109.5
H86A C86 H86C 109.5
H86B C86 H86C 109.5
C83 C87 H87A 109.5
C83 C87 H87B 109.5
H87A C87 H87B 109.5
C83 C87 H87C 109.5
H87A C87 H87C 109.5
H87B C87 H87C 109.5
C89 C88 C90 110.1(3)
C89 C88 P11 117.9(2)
C90 C88 P11 109.4(2)
C89 C88 H88 106.2
C90 C88 H88 106.2
P11 C88 H88 106.2
C88 C89 H89A 109.5
C88 C89 H89B 109.5
H89A C89 H89B 109.5
C88 C89 H89C 109.5
H89A C89 H89C 109.5
H89B C89 H89C 109.5
C88 C90 H90A 109.5
C88 C90 H90B 109.5
H90A C90 H90B 109.5
C88 C90 H90C 109.5
H90A C90 H90C 109.5
H90B C90 H90C 109.5
C92 C91 C93 112.0(2)
C92 C91 P11 111.7(2)
C93 C91 P11 114.6(2)
C92 C91 H91 105.9
C93 C91 H91 105.9
P11 C91 H91 105.9
C91 C92 H92A 109.5
C91 C92 H92B 109.5
H92A C92 H92B 109.5
C91 C92 H92C 109.5
H92A C92 H92C 109.5
H92B C92 H92C 109.5
C91 C93 H93A 109.5
C91 C93 H93B 109.5
H93A C93 H93B 109.5
C91 C93 H93C 109.5
H93A C93 H93C 109.5
H93B C93 H93C 109.5
C23 C22 C21 118.6(3)
C23 C22 C61 115.9(3)
C21 C22 C61 125.3(3)

loop_
_geom_bond_atom_site_label_1
_geom_bond_atom_site_label_2
_geom_bond_distance
Pd1 P12 2.2909(8)
Pd1 P11 2.2971(8)
Pd1 Cl12 2.3050(7)
Pd1 Cl11 2.3055(7)
Pd2 Cl22 2.3007(7)
Pd2 P22 2.3025(8)
Pd2 P21 2.3074(8)
Pd2 Cl21 2.3124(7)
P11 C91 1.840(3)
P11 C32 1.845(3)
P11 C88 1.851(3)
C11 C16 1.392(4)
C11 C12 1.412(4)
C11 C31 1.495(4)
P12 C42 1.832(3)
P12 C82 1.841(3)
P12 C83 1.850(3)
C12 C13 1.386(4)
C12 C41 1.506(4)
C13 C14 1.387(4)
C13 H13 0.9500
C14 C15 1.376(4)
C14 H14 0.9500
C15 C16 1.366(4)
C15 H15 0.9500
C16 H16 0.9500
P21 C52 1.842(3)
P21 C76 1.846(3)
P21 C77 1.852(3)
C21 C26 1.393(4)
C21 C22 1.406(4)
C21 C51 1.496(4)
P22 C62 1.840(3)
P22 C70 1.847(3)
P22 C71 1.848(3)
C23 C24 1.377(4)
C23 C22 1.393(4)
C23 H23 0.9500
C24 C25 1.382(4)
C24 H24 0.9500
C25 C26 1.371(4)
C25 H25 0.9500
C26 H26 0.9500
C31 C36 1.391(4)
C31 C32 1.419(4)
C32 C33 1.393(4)
C33 C34 1.376(4)
C33 H33 0.9500
C34 C35 1.378(4)
C34 H34 0.9500
C35 C36 1.377(4)
C35 H35 0.9500
C36 H36 0.9500
C41 C46 1.387(4)
C41 C42 1.407(4)
C42 C43 1.389(4)
C43 C44 1.381(4)
C43 H43 0.9500
C44 C45 1.366(4)
C44 H44 0.9500
C45 C46 1.379(4)
C45 H45 0.9500
C46 H46 0.9500
C51 C56 1.390(4)
C51 C52 1.415(4)
C52 C53 1.392(4)
C53 C54 1.382(4)
C53 H53 0.9500
C54 C55 1.370(4)
C54 H54 0.9500
C55 C56 1.386(4)
C55 H55 0.9500
C56 H56 0.9500
C61 C66 1.403(4)
C61 C62 1.409(4)
C61 C22 1.508(4)
C62 C63 1.398(4)
C63 C64 1.367(4)
C63 H63 0.9500
C64 C65 1.370(4)
C64 H64 0.9500
C65 C66 1.360(4)
C65 H65 0.9500
C66 H66 0.9500
C70 C73 1.522(4)
C70 C72 1.530(4)
C70 H70 1.0000
C71 C75 1.524(4)
C71 C74 1.527(4)
C71 H71 1.0000
C72 H72A 0.9800
C72 H72B 0.9800
C72 H72C 0.9800
C73 H73A 0.9800
C73 H73B 0.9800
C73 H73C 0.9800
C74 H74A 0.9800
C74 H74B 0.9800
C74 H74C 0.9800
C75 H75A 0.9800
C75 H75B 0.9800
C75 H75C 0.9800
C76 C78 1.526(4)
C76 C79 1.527(4)
C76 H76 1.0000
C77 C81 1.517(4)
C77 C80 1.529(4)
C77 H77 1.0000
C78 H78A 0.9800
C78 H78B 0.9800
C78 H78C 0.9800
C79 H79A 0.9800
C79 H79B 0.9800
C79 H79C 0.9800
C80 H80A 0.9800
C80 H80B 0.9800
C80 H80C 0.9800
C81 H81A 0.9800
C81 H81B 0.9800
C81 H81C 0.9800
C82 C85 1.520(4)
C82 C84 1.521(4)
C82 H82 1.0000
C83 C86 1.531(4)
C83 C87 1.539(4)
C83 H83 1.0000
C84 H84A 0.9800
C84 H84B 0.9800
C84 H84C 0.9800
C85 H85A 0.9800
C85 H85B 0.9800
C85 H85C 0.9800
C86 H86A 0.9800
C86 H86B 0.9800
C86 H86C 0.9800
C87 H87A 0.9800
C87 H87B 0.9800
C87 H87C 0.9800
C88 C89 1.528(4)
C88 C90 1.542(4)
C88 H88 1.0000
C89 H89A 0.9800
C89 H89B 0.9800
C89 H89C 0.9800
C90 H90A 0.9800
C90 H90B 0.9800
C90 H90C 0.9800
C91 C92 1.524(4)
C91 C93 1.531(4)
C91 H91 1.0000
C92 H92A 0.9800
C92 H92B 0.9800
C92 H92C 0.9800
C93 H93A 0.9800
C93 H93B 0.9800
C93 H93C 0.9800
